data_7702218
loop_
_publ_author_name
'Gu, Jin-Zhong'
'Cai, Yan'
'Wen, Min'
'Shi, Zi-Fa'
'Kirillov, Alexander M.'

_publ_section_title
;
 A new series of Cd(ii) metal-organic architectures driven by soft
 ether-bridged tricarboxylate spacers: synthesis, structural and
 topological versatility, and photocatalytic properties.
;
_journal_issue 40
_journal_name_full 'Dalton transactions (Cambridge, England : 2003)'
_journal_page_first 14327
_journal_page_last 14339
_journal_paper_doi 10.1039/c8dt02467g
_journal_volume 47
_journal_year 2018
_chemical_formula_sum 'C68 H44 Cd3 N6 O15'
_chemical_formula_weight 1522.29
_space_group_crystal_system monoclinic
_space_group_IT_number 15
_space_group_name_Hall '-I 2yc'
_space_group_name_H-M_alt 'I 1 2/c 1'
_atom_sites_solution_hydrogens mixed
_audit_creation_method SHELXL-2014/7
_audit_update_record
;
2018-08-04 deposited with the CCDC.
2018-08-20 downloaded from the CCDC.
;
_cell_angle_alpha 90
_cell_angle_beta 102.630(4)
_cell_angle_gamma 90
_cell_formula_units_Z 8
_cell_length_a 31.7768(12)
_cell_length_b 10.3456(3)
_cell_length_c 35.2605(16)
_cell_measurement_reflns_used 20765
_cell_measurement_temperature 293(2)
_cell_measurement_theta_max 25.05
_cell_measurement_theta_min 3.437
_cell_volume 11311.4(8)
_computing_cell_refinement 'Bruker SAINT'
_computing_data_collection 'Bruker APEX2'
_computing_data_reduction 'Bruker SAINT'
_computing_molecular_graphics 'Bruker SHELXTL'
_computing_publication_material 'Bruker SHELXTL'
_computing_structure_refinement 'SHELXL-2014/7 (Sheldrick, 2014)'
_computing_structure_solution 'SHELXL-2014/7 (Sheldrick, 2014)'
_diffrn_ambient_temperature 293(2)
_diffrn_measured_fraction_theta_full 0.997
_diffrn_measured_fraction_theta_max 0.997
_diffrn_measurement_device_type 'Bruker APE-II CCD'
_diffrn_measurement_method '\f and \w scans'
_diffrn_radiation_type MoK\a
_diffrn_radiation_wavelength 0.71073
_diffrn_reflns_av_R_equivalents 0.0733
_diffrn_reflns_av_unetI/netI 0.1262
_diffrn_reflns_Laue_measured_fraction_full 0.997
_diffrn_reflns_Laue_measured_fraction_max 0.997
_diffrn_reflns_limit_h_max 37
_diffrn_reflns_limit_h_min -37
_diffrn_reflns_limit_k_max 11
_diffrn_reflns_limit_k_min -12
_diffrn_reflns_limit_l_max 17
_diffrn_reflns_limit_l_min -42
_diffrn_reflns_number 20765
_diffrn_reflns_point_group_measured_fraction_full 0.997
_diffrn_reflns_point_group_measured_fraction_max 0.997
_diffrn_reflns_theta_full 25.050
_diffrn_reflns_theta_max 25.050
_diffrn_reflns_theta_min 3.437
_diffrn_source 'fine-focus sealed tube'
_exptl_absorpt_coefficient_mu 1.199
_exptl_absorpt_correction_T_max 0.778
_exptl_absorpt_correction_T_min 0.730
_exptl_absorpt_correction_type multi-scan
_exptl_absorpt_process_details SADABS
_exptl_crystal_colour colourless
_exptl_crystal_density_diffrn 1.788
_exptl_crystal_description block
_exptl_crystal_F_000 6064
_exptl_crystal_size_max 0.280
_exptl_crystal_size_mid 0.230
_exptl_crystal_size_min 0.220
_exptl_transmission_factor_max 0.768
_exptl_transmission_factor_min 0.725
_refine_diff_density_max 1.401
_refine_diff_density_min -1.347
_refine_diff_density_rms 0.135
_refine_ls_extinction_method none
_refine_ls_goodness_of_fit_ref 1.037
_refine_ls_hydrogen_treatment constr
_refine_ls_matrix_type full
_refine_ls_number_parameters 829
_refine_ls_number_reflns 9975
_refine_ls_number_restraints 0
_refine_ls_restrained_S_all 1.037
_refine_ls_R_factor_all 0.1147
_refine_ls_R_factor_gt 0.0575
_refine_ls_shift/su_max 0.002
_refine_ls_shift/su_mean 0.000
_refine_ls_structure_factor_coef Fsqd
_refine_ls_weighting_details 'w=1/[\s^2^(Fo^2^)] where P=(Fo^2^+2Fc^2^)/3'
_refine_ls_weighting_scheme calc
_refine_ls_wR_factor_gt 0.0729
_refine_ls_wR_factor_ref 0.0974
_reflns_Friedel_coverage 0.000
_reflns_number_gt 5932
_reflns_number_total 9975
_reflns_threshold_expression 'I > 2\s(I)'
_cod_data_source_file c8dt02467g2.cif
_cod_data_source_block 348-9Cd
_cod_original_sg_symbol_H-M I2/c
_cod_database_code 7702218
_shelx_shelxl_version_number 2014/7
_shelx_space_group_comment
;
The symmetry employed for this shelxl refinement is uniquely defined
by the following loop, which should always be used as a source of
symmetry information in preference to the above space-group names.
They are only intended as comments.
;
_shelx_estimated_absorpt_t_min 0.730
_shelx_estimated_absorpt_t_max 0.778

loop_
_space_group_symop_operation_xyz
'x, y, z'
'-x, y, -z+1/2'
'x+1/2, y+1/2, z+1/2'
'-x+1/2, y+1/2, -z+1'
'-x, -y, -z'
'x, -y, z-1/2'
'-x+1/2, -y+1/2, -z+1/2'
'x+1/2, -y+1/2, z'

loop_
_atom_site_label
_atom_site_type_symbol
_atom_site_fract_x
_atom_site_fract_y
_atom_site_fract_z
_atom_site_U_iso_or_equiv
_atom_site_adp_type
_atom_site_occupancy
_atom_site_site_symmetry_order
_atom_site_calc_flag
_atom_site_refinement_flags_posn
_atom_site_refinement_flags_adp
Cd1 Cd 0.44728(2) 1.19786(5) 0.01427(2) 0.03044(15) Uani 1 1 d . .
Cd2 Cd 0.66448(2) 0.91275(4) 0.05025(2) 0.02662(15) Uani 1 1 d . .
Cd3 Cd 0.44517(2) 0.70612(6) 0.21283(2) 0.04747(19) Uani 1 1 d . .
N1 N 0.41181(18) 1.2972(5) 0.05941(17) 0.0319(16) Uani 1 1 d . .
N2 N 0.42206(18) 1.0407(5) 0.04945(17) 0.0280(15) Uani 1 1 d . .
N3 N 0.69057(17) 0.8513(5) -0.00338(16) 0.0253(14) Uani 1 1 d . .
N4 N 0.67149(18) 1.0979(5) 0.01280(17) 0.0274(15) Uani 1 1 d . .
N5 N 0.4298(2) 0.5344(7) 0.2502(2) 0.0486(19) Uani 1 1 d . .
N6 N 0.4631(2) 0.5095(8) 0.1860(2) 0.060(2) Uani 1 1 d . .
O1 O 0.51703(15) 1.1829(4) 0.05635(16) 0.0492(17) Uani 1 1 d . .
O2 O 0.49800(15) 1.3655(4) 0.02534(15) 0.0398(15) Uani 1 1 d . .
O3 O 0.66366(15) 1.7168(4) 0.07871(15) 0.0383(14) Uani 1 1 d . .
O4 O 0.61288(16) 1.6995(4) 0.02528(15) 0.0417(14) Uani 1 1 d . .
O5 O 0.70988(15) 1.2757(4) 0.13358(14) 0.0334(13) Uani 1 1 d . .
O6 O 0.75396(18) 0.9548(4) 0.09207(16) 0.0494(16) Uani 1 1 d . .
O7 O 0.69213(16) 1.0251(4) 0.10311(15) 0.0421(14) Uani 1 1 d . .
O8 O 0.59438(15) 0.9645(4) 0.04891(14) 0.0336(13) Uani 1 1 d . .
O9 O 0.53387(16) 0.8520(4) 0.04229(14) 0.0418(14) Uani 1 1 d . .
O10 O 0.51532(16) 0.7761(5) 0.21543(15) 0.0463(14) Uani 1 1 d . .
O11 O 0.46792(17) 0.8189(6) 0.16254(17) 0.077(2) Uani 1 1 d . .
O12 O 0.65990(19) 0.8735(7) 0.22946(19) 0.092(2) Uani 1 1 d . .
O13 O 0.63570(17) 0.6945(5) 0.32273(17) 0.0541(16) Uani 1 1 d . .
O14 O 0.60712(17) 0.8371(5) 0.27796(15) 0.0495(15) Uani 1 1 d . .
O15 O 0.48755(19) 0.6162(4) 0.0612(2) 0.089(2) Uani 1 1 d . .
H1W H 0.4904 0.5434 0.0509 0.107 Uiso 1 1 d R U
H2W H 0.5005 0.6834 0.0559 0.107 Uiso 1 1 d R U
C1 C 0.5253(2) 1.2957(7) 0.0480(2) 0.0333(19) Uani 1 1 d . .
C2 C 0.5685(2) 1.3528(6) 0.0660(2) 0.0257(17) Uani 1 1 d . .
C3 C 0.5808(2) 1.4718(6) 0.05318(19) 0.0247(17) Uani 1 1 d . .
H3 H 0.5626 1.5140 0.0327 0.030 Uiso 1 1 calc R U
C4 C 0.6200(2) 1.5277(6) 0.0707(2) 0.0240(17) Uani 1 1 d . .
C5 C 0.6323(2) 1.6579(6) 0.0574(2) 0.0261(18) Uani 1 1 d . .
C6 C 0.6476(2) 1.4635(5) 0.10101(19) 0.0233(17) Uani 1 1 d . .
H6 H 0.6733 1.5024 0.1134 0.028 Uiso 1 1 calc R U
C7 C 0.6370(2) 1.3420(5) 0.1129(2) 0.0255(18) Uani 1 1 d . .
C8 C 0.5973(2) 1.2878(6) 0.0952(2) 0.0279(18) Uani 1 1 d . .
H8 H 0.5900 1.2066 0.1031 0.033 Uiso 1 1 calc R U
C9 C 0.6687(2) 1.2720(6) 0.1437(2) 0.0306(19) Uani 1 1 d . .
H9A H 0.6704 1.3131 0.1687 0.037 Uiso 1 1 calc R U
H9B H 0.6596 1.1831 0.1455 0.037 Uiso 1 1 calc R U
C10 C 0.7419(2) 1.2092(6) 0.1587(2) 0.0257(18) Uani 1 1 d . .
C11 C 0.7553(2) 1.0870(6) 0.1478(2) 0.0251(17) Uani 1 1 d . .
C12 C 0.7326(2) 1.0157(6) 0.1112(2) 0.0290(19) Uani 1 1 d . .
C13 C 0.7912(2) 1.0306(6) 0.1720(2) 0.034(2) Uani 1 1 d . .
H13 H 0.8017 0.9530 0.1645 0.041 Uiso 1 1 calc R U
C14 C 0.8114(2) 1.0865(7) 0.2064(3) 0.050(2) Uani 1 1 d . .
H14 H 0.8343 1.0448 0.2227 0.060 Uiso 1 1 calc R U
C15 C 0.7974(3) 1.2057(8) 0.2166(2) 0.053(2) Uani 1 1 d . .
H15 H 0.8109 1.2447 0.2399 0.064 Uiso 1 1 calc R U
C16 C 0.7631(2) 1.2666(7) 0.1923(2) 0.047(2) Uani 1 1 d . .
H16 H 0.7545 1.3479 0.1988 0.056 Uiso 1 1 calc R U
C17 C 0.5660(2) 0.9131(7) 0.0631(2) 0.0306(18) Uani 1 1 d . .
C18 C 0.5692(2) 0.9124(6) 0.1061(2) 0.0285(18) Uani 1 1 d . .
C19 C 0.5351(2) 0.8793(6) 0.1228(2) 0.035(2) Uani 1 1 d . .
H19 H 0.5080 0.8648 0.1070 0.042 Uiso 1 1 calc R U
C20 C 0.5408(2) 0.8674(6) 0.1629(2) 0.0341(19) Uani 1 1 d . .
C21 C 0.5057(3) 0.8206(8) 0.1808(2) 0.045(2) Uani 1 1 d . .
C22 C 0.5811(2) 0.8921(6) 0.1867(2) 0.035(2) Uani 1 1 d . .
H22 H 0.5850 0.8863 0.2135 0.042 Uiso 1 1 calc R U
C23 C 0.6160(2) 0.9256(6) 0.1701(2) 0.0298(18) Uani 1 1 d . .
C24 C 0.6093(2) 0.9368(6) 0.1302(2) 0.035(2) Uani 1 1 d . .
H24 H 0.6321 0.9613 0.1192 0.042 Uiso 1 1 calc R U
C25 C 0.6600(3) 0.9413(7) 0.1964(2) 0.048(2) Uani 1 1 d . .
H25A H 0.6820 0.9083 0.1838 0.058 Uiso 1 1 calc R U
H25B H 0.6658 1.0319 0.2024 0.058 Uiso 1 1 calc R U
C26 C 0.6930(3) 0.8709(7) 0.2607(2) 0.044(2) Uani 1 1 d . .
C27 C 0.6841(3) 0.8234(6) 0.2949(2) 0.035(2) Uani 1 1 d . .
C28 C 0.6394(3) 0.7802(8) 0.2994(2) 0.037(2) Uani 1 1 d . .
C29 C 0.7186(3) 0.8073(6) 0.3265(2) 0.042(2) Uani 1 1 d . .
H29 H 0.7133 0.7723 0.3493 0.051 Uiso 1 1 calc R U
C30 C 0.7602(3) 0.8407(7) 0.3255(3) 0.049(2) Uani 1 1 d . .
H30 H 0.7824 0.8297 0.3473 0.058 Uiso 1 1 calc R U
C31 C 0.7684(3) 0.8905(7) 0.2919(3) 0.051(3) Uani 1 1 d . .
H31 H 0.7964 0.9135 0.2909 0.061 Uiso 1 1 calc R U
C32 C 0.7352(3) 0.9073(6) 0.2592(3) 0.047(2) Uani 1 1 d . .
H32 H 0.7410 0.9422 0.2365 0.056 Uiso 1 1 calc R U
C33 C 0.4054(3) 1.4240(7) 0.0635(3) 0.047(2) Uani 1 1 d . .
H33 H 0.4154 1.4813 0.0471 0.056 Uiso 1 1 calc R U
C34 C 0.3846(3) 1.4737(8) 0.0910(3) 0.050(2) Uani 1 1 d . .
H34 H 0.3804 1.5623 0.0926 0.060 Uiso 1 1 calc R U
C35 C 0.3704(3) 1.3925(8) 0.1155(3) 0.054(3) Uani 1 1 d . .
H35 H 0.3575 1.4252 0.1347 0.065 Uiso 1 1 calc R U
C36 C 0.3753(2) 1.2587(7) 0.1119(2) 0.037(2) Uani 1 1 d . .
C37 C 0.3964(2) 1.2142(7) 0.0827(2) 0.0288(18) Uani 1 1 d . .
C38 C 0.3610(3) 1.1656(8) 0.1365(2) 0.050(2) Uani 1 1 d . .
H38 H 0.3470 1.1933 0.1556 0.060 Uiso 1 1 calc R U
C39 C 0.3676(3) 1.0380(8) 0.1320(2) 0.049(2) Uani 1 1 d . .
H39 H 0.3584 0.9797 0.1486 0.059 Uiso 1 1 calc R U
C40 C 0.3881(2) 0.9898(7) 0.1029(2) 0.038(2) Uani 1 1 d . .
C41 C 0.4027(2) 1.0780(7) 0.0780(2) 0.0279(18) Uani 1 1 d . .
C42 C 0.3949(3) 0.8583(7) 0.0966(3) 0.045(2) Uani 1 1 d . .
H42 H 0.3852 0.7961 0.1118 0.054 Uiso 1 1 calc R U
C43 C 0.4152(3) 0.8221(8) 0.0689(3) 0.049(3) Uani 1 1 d . .
H43 H 0.4209 0.7351 0.0656 0.059 Uiso 1 1 calc R U
C44 C 0.4279(2) 0.9138(7) 0.0449(2) 0.042(2) Uani 1 1 d . .
H44 H 0.4409 0.8865 0.0250 0.050 Uiso 1 1 calc R U
C45 C 0.6976(2) 0.7292(6) -0.0124(2) 0.0298(19) Uani 1 1 d . .
H45 H 0.6887 0.6624 0.0017 0.036 Uiso 1 1 calc R U
C46 C 0.7180(2) 0.7001(7) -0.0427(2) 0.035(2) Uani 1 1 d . .
H46 H 0.7225 0.6143 -0.0485 0.042 Uiso 1 1 calc R U
C47 C 0.7312(2) 0.7952(7) -0.0635(2) 0.038(2) Uani 1 1 d . .
H47 H 0.7453 0.7753 -0.0833 0.045 Uiso 1 1 calc R U
C48 C 0.7235(2) 0.9245(7) -0.0551(2) 0.0270(18) Uani 1 1 d . .
C49 C 0.7025(2) 0.9475(6) -0.0249(2) 0.0216(17) Uani 1 1 d . .
C50 C 0.7359(2) 1.0297(7) -0.0761(2) 0.040(2) Uani 1 1 d . .
H50 H 0.7507 1.0137 -0.0956 0.049 Uiso 1 1 calc R U
C51 C 0.7266(2) 1.1525(7) -0.0680(2) 0.036(2) Uani 1 1 d . .
H51 H 0.7348 1.2198 -0.0823 0.044 Uiso 1 1 calc R U
C52 C 0.7041(2) 1.1811(6) -0.0380(2) 0.0301(19) Uani 1 1 d . .
C53 C 0.6924(2) 1.0795(6) -0.0160(2) 0.0232(17) Uani 1 1 d . .
C54 C 0.6925(2) 1.3057(7) -0.0288(2) 0.039(2) Uani 1 1 d . .
H54 H 0.6995 1.3758 -0.0427 0.046 Uiso 1 1 calc R U
C55 C 0.6713(3) 1.3259(7) -0.0005(2) 0.040(2) Uani 1 1 d . .
H55 H 0.6636 1.4091 0.0052 0.048 Uiso 1 1 calc R U
C56 C 0.6610(2) 1.2190(6) 0.0205(2) 0.037(2) Uani 1 1 d . .
H56 H 0.6464 1.2330 0.0404 0.044 Uiso 1 1 calc R U
C57 C 0.4138(3) 0.5474(9) 0.2810(3) 0.061(3) Uani 1 1 d . .
H57 H 0.4097 0.6309 0.2893 0.073 Uiso 1 1 calc R U
C58 C 0.4024(3) 0.4455(12) 0.3022(3) 0.080(3) Uani 1 1 d . .
H58 H 0.3911 0.4604 0.3239 0.096 Uiso 1 1 calc R U
C59 C 0.4082(4) 0.3245(13) 0.2905(4) 0.090(4) Uani 1 1 d . .
H59 H 0.4004 0.2552 0.3043 0.108 Uiso 1 1 calc R U
C60 C 0.4255(3) 0.3006(11) 0.2585(4) 0.072(4) Uani 1 1 d . .
C61 C 0.4357(3) 0.4147(10) 0.2383(3) 0.052(2) Uani 1 1 d . .
C62 C 0.4327(5) 0.1780(13) 0.2440(5) 0.114(6) Uani 1 1 d . .
H62 H 0.4257 0.1054 0.2568 0.137 Uiso 1 1 calc R U
C63 C 0.4495(5) 0.1601(14) 0.2121(5) 0.107(6) Uani 1 1 d . .
H63 H 0.4532 0.0772 0.2031 0.128 Uiso 1 1 calc R U
C64 C 0.4616(4) 0.2719(13) 0.1923(4) 0.083(4) Uani 1 1 d . .
C65 C 0.4541(3) 0.3983(10) 0.2048(3) 0.057(3) Uani 1 1 d . .
C66 C 0.4794(4) 0.2642(16) 0.1592(6) 0.126(7) Uani 1 1 d . .
H66 H 0.4836 0.1838 0.1489 0.152 Uiso 1 1 calc R U
C67 C 0.4905(4) 0.3724(17) 0.1423(4) 0.124(7) Uani 1 1 d . .
H67 H 0.5047 0.3658 0.1220 0.149 Uiso 1 1 calc R U
C68 C 0.4806(3) 0.4943(13) 0.1552(3) 0.088(4) Uani 1 1 d . .
H68 H 0.4863 0.5672 0.1418 0.105 Uiso 1 1 calc R U

loop_
_atom_site_aniso_label
_atom_site_aniso_U_11
_atom_site_aniso_U_22
_atom_site_aniso_U_33
_atom_site_aniso_U_23
_atom_site_aniso_U_13
_atom_site_aniso_U_12
Cd1 0.0270(3) 0.0391(3) 0.0246(3) 0.0014(3) 0.0041(3) -0.0080(3)
Cd2 0.0296(3) 0.0265(3) 0.0254(3) 0.0004(3) 0.0096(2) -0.0046(2)
Cd3 0.0334(4) 0.0690(4) 0.0445(4) 0.0115(4) 0.0183(3) -0.0038(3)
N1 0.037(4) 0.028(3) 0.028(4) 0.004(3) 0.002(3) -0.007(3)
N2 0.021(3) 0.029(3) 0.030(4) 0.003(3) -0.001(3) -0.007(3)
N3 0.031(4) 0.025(3) 0.022(4) 0.005(3) 0.009(3) -0.005(3)
N4 0.031(4) 0.022(3) 0.031(4) 0.002(3) 0.011(3) -0.001(3)
N5 0.047(5) 0.066(5) 0.032(5) -0.004(4) 0.006(4) -0.013(4)
N6 0.031(5) 0.108(6) 0.039(5) -0.001(5) 0.005(4) -0.014(4)
O1 0.031(3) 0.027(3) 0.081(5) 0.007(3) -0.006(3) -0.008(2)
O2 0.026(3) 0.039(3) 0.049(4) 0.014(3) -0.003(3) -0.010(2)
O3 0.037(3) 0.030(3) 0.043(4) 0.007(3) -0.001(3) -0.010(2)
O4 0.042(3) 0.048(3) 0.031(4) 0.016(3) 0.000(3) -0.002(3)
O5 0.028(3) 0.035(3) 0.037(3) 0.006(2) 0.007(3) 0.007(2)
O6 0.070(4) 0.035(3) 0.051(4) -0.007(3) 0.031(3) 0.015(3)
O7 0.028(3) 0.061(3) 0.038(4) -0.018(3) 0.009(3) -0.014(3)
O8 0.029(3) 0.046(3) 0.029(3) 0.014(2) 0.011(3) -0.003(2)
O9 0.039(3) 0.062(3) 0.026(3) -0.007(3) 0.011(3) -0.014(3)
O10 0.036(3) 0.078(4) 0.026(3) 0.011(3) 0.010(3) -0.002(3)
O11 0.023(3) 0.165(6) 0.042(4) 0.047(4) 0.009(3) -0.003(4)
O12 0.037(4) 0.185(7) 0.049(5) 0.047(5) -0.005(3) -0.033(4)
O13 0.044(4) 0.064(4) 0.060(5) 0.019(3) 0.023(3) 0.016(3)
O14 0.037(4) 0.077(4) 0.035(4) 0.009(3) 0.009(3) 0.001(3)
O15 0.096(6) 0.043(3) 0.151(8) -0.018(4) 0.076(5) -0.011(3)
C1 0.026(5) 0.037(4) 0.038(5) -0.015(4) 0.010(4) -0.004(4)
C2 0.023(4) 0.024(4) 0.033(5) -0.004(3) 0.011(4) -0.006(3)
C3 0.018(4) 0.035(4) 0.020(4) 0.007(3) 0.003(3) 0.004(3)
C4 0.026(4) 0.022(4) 0.027(5) 0.005(3) 0.012(3) 0.003(3)
C5 0.021(4) 0.029(4) 0.031(5) 0.002(4) 0.011(4) 0.003(3)
C6 0.020(4) 0.025(4) 0.025(4) 0.000(3) 0.004(3) 0.002(3)
C7 0.023(4) 0.019(4) 0.034(5) 0.003(3) 0.007(4) 0.011(3)
C8 0.015(4) 0.028(4) 0.039(5) 0.010(4) 0.004(4) -0.004(3)
C9 0.024(4) 0.038(4) 0.031(5) -0.002(4) 0.008(4) 0.004(4)
C10 0.021(4) 0.022(4) 0.032(5) 0.005(4) 0.003(4) 0.000(3)
C11 0.023(4) 0.026(4) 0.028(5) 0.003(3) 0.009(3) -0.002(3)
C12 0.031(5) 0.020(4) 0.036(5) 0.005(4) 0.008(4) -0.004(4)
C13 0.026(5) 0.028(4) 0.052(6) 0.009(4) 0.015(4) 0.003(4)
C14 0.031(5) 0.058(5) 0.056(7) 0.005(5) -0.004(5) 0.014(4)
C15 0.042(6) 0.075(6) 0.034(6) -0.012(5) -0.012(4) 0.000(5)
C16 0.038(5) 0.052(5) 0.047(6) -0.011(5) 0.002(5) -0.003(4)
C17 0.019(4) 0.041(4) 0.032(5) -0.002(4) 0.007(4) 0.001(4)
C18 0.029(5) 0.026(4) 0.032(5) 0.001(4) 0.011(4) -0.005(3)
C19 0.019(4) 0.054(5) 0.027(5) 0.007(4) -0.002(4) -0.004(4)
C20 0.031(5) 0.049(5) 0.024(5) 0.012(4) 0.010(4) -0.001(4)
C21 0.028(5) 0.069(6) 0.036(6) 0.006(5) 0.006(4) -0.001(5)
C22 0.037(5) 0.047(5) 0.021(5) 0.003(4) 0.005(4) -0.001(4)
C23 0.028(5) 0.036(4) 0.027(5) 0.001(4) 0.008(4) -0.003(4)
C24 0.029(5) 0.039(4) 0.037(5) -0.008(4) 0.009(4) -0.008(4)
C25 0.042(6) 0.070(5) 0.034(6) 0.014(5) 0.012(4) -0.008(5)
C26 0.036(5) 0.056(5) 0.034(6) 0.001(4) -0.005(4) -0.001(4)
C27 0.039(5) 0.039(4) 0.027(5) -0.008(4) 0.007(4) 0.002(4)
C28 0.039(5) 0.057(5) 0.018(5) -0.006(4) 0.010(4) 0.009(5)
C29 0.053(6) 0.045(5) 0.027(5) -0.007(4) 0.006(4) -0.003(5)
C30 0.039(6) 0.057(6) 0.047(6) -0.016(5) 0.002(5) -0.002(5)
C31 0.037(6) 0.053(5) 0.058(7) -0.025(5) 0.000(5) -0.007(4)
C32 0.033(5) 0.047(5) 0.063(7) -0.003(5) 0.014(5) -0.012(4)
C33 0.041(6) 0.038(5) 0.061(7) 0.011(5) 0.012(5) -0.010(4)
C34 0.046(6) 0.041(5) 0.065(7) -0.002(5) 0.014(5) -0.005(4)
C35 0.044(6) 0.055(6) 0.063(7) -0.022(5) 0.014(5) 0.001(5)
C36 0.025(5) 0.048(5) 0.038(6) 0.002(4) 0.007(4) -0.002(4)
C37 0.019(4) 0.036(4) 0.029(5) 0.000(4) 0.001(3) -0.003(4)
C38 0.044(6) 0.083(6) 0.030(5) 0.007(5) 0.023(4) -0.006(5)
C39 0.053(6) 0.057(6) 0.037(6) 0.017(5) 0.007(5) -0.010(5)
C40 0.034(5) 0.040(5) 0.034(5) 0.007(4) -0.009(4) -0.016(4)
C41 0.012(4) 0.040(4) 0.029(5) 0.002(4) -0.002(3) -0.001(3)
C42 0.041(6) 0.033(5) 0.054(7) 0.019(5) -0.002(5) -0.013(4)
C43 0.031(5) 0.042(5) 0.066(7) 0.016(5) -0.005(5) 0.000(4)
C44 0.032(5) 0.039(5) 0.050(6) 0.002(5) -0.002(4) 0.005(4)
C45 0.025(4) 0.028(4) 0.036(5) -0.001(4) 0.004(4) -0.001(3)
C46 0.033(5) 0.032(4) 0.034(5) -0.010(4) -0.004(4) 0.008(4)
C47 0.036(5) 0.057(5) 0.021(5) -0.008(4) 0.009(4) 0.001(4)
C48 0.026(4) 0.034(4) 0.023(4) -0.001(4) 0.011(4) -0.001(4)
C49 0.014(4) 0.033(4) 0.017(4) 0.003(3) 0.002(3) -0.006(3)
C50 0.035(5) 0.054(5) 0.039(6) -0.001(4) 0.023(4) -0.002(4)
C51 0.043(5) 0.041(5) 0.025(5) 0.006(4) 0.005(4) -0.010(4)
C52 0.029(5) 0.030(4) 0.028(5) 0.008(4) 0.000(4) -0.005(4)
C53 0.022(4) 0.027(4) 0.018(4) 0.005(3) -0.001(3) -0.005(3)
C54 0.046(5) 0.027(4) 0.039(6) 0.008(4) 0.003(4) -0.008(4)
C55 0.048(6) 0.026(4) 0.046(6) 0.005(4) 0.009(5) 0.001(4)
C56 0.040(5) 0.041(4) 0.032(5) -0.003(4) 0.014(4) 0.001(4)
C57 0.062(7) 0.087(7) 0.034(6) 0.014(6) 0.010(5) -0.035(6)
C58 0.078(8) 0.122(9) 0.039(7) 0.022(7) 0.007(6) -0.025(8)
C59 0.059(8) 0.098(10) 0.104(12) 0.047(9) -0.006(8) -0.023(8)
C60 0.036(6) 0.054(7) 0.110(11) 0.021(8) -0.020(6) -0.010(5)
C61 0.033(5) 0.075(7) 0.045(6) 0.002(6) -0.002(5) -0.004(5)
C62 0.081(11) 0.066(10) 0.162(18) 0.016(11) -0.045(11) -0.001(8)
C63 0.083(12) 0.071(9) 0.139(17) -0.014(11) -0.033(10) 0.010(8)
C64 0.047(7) 0.101(10) 0.089(11) -0.040(9) -0.014(7) 0.012(7)
C65 0.024(5) 0.077(7) 0.060(8) -0.025(6) -0.015(5) 0.002(5)
C66 0.044(9) 0.169(16) 0.143(18) -0.099(14) -0.029(10) 0.006(9)
C67 0.026(7) 0.217(17) 0.127(14) -0.100(14) 0.012(7) 0.002(10)
C68 0.041(7) 0.163(11) 0.059(8) -0.041(8) 0.010(6) -0.015(7)

loop_
_atom_type_symbol
_atom_type_description
_atom_type_scat_dispersion_real
_atom_type_scat_dispersion_imag
_atom_type_scat_source
C C 0.0033 0.0016 'International Tables Vol C Tables 4.2.6.8 and 6.1.1.4'
H H 0.0000 0.0000 'International Tables Vol C Tables 4.2.6.8 and 6.1.1.4'
O O 0.0106 0.0060 'International Tables Vol C Tables 4.2.6.8 and 6.1.1.4'
N N 0.0061 0.0033 'International Tables Vol C Tables 4.2.6.8 and 6.1.1.4'
Cd Cd -0.8075 1.2024 'International Tables Vol C Tables 4.2.6.8 and 6.1.1.4'

loop_
_geom_angle_atom_site_label_1
_geom_angle_atom_site_label_2
_geom_angle_atom_site_label_3
_geom_angle
_geom_angle_site_symmetry_1
_geom_angle_site_symmetry_3
O9 Cd1 N2 120.39(19) 5_675 .
O9 Cd1 O2 90.61(18) 5_675 .
N2 Cd1 O2 138.09(18) . .
O9 Cd1 O4 85.31(18) 5_675 5_685
N2 Cd1 O4 107.76(18) . 5_685
O2 Cd1 O4 101.81(16) . 5_685
O9 Cd1 N1 160.82(18) 5_675 .
N2 Cd1 N1 70.8(2) . .
O2 Cd1 N1 88.74(19) . .
O4 Cd1 N1 76.08(18) 5_685 .
O9 Cd1 O1 98.29(19) 5_675 .
N2 Cd1 O1 90.26(18) . .
O2 Cd1 O1 55.45(15) . .
O4 Cd1 O1 156.80(15) 5_685 .
N1 Cd1 O1 97.09(19) . .
O7 Cd2 O3 97.94(18) . 1_545
O7 Cd2 O8 95.76(18) . .
O3 Cd2 O8 96.50(17) 1_545 .
O7 Cd2 N3 133.38(19) . .
O3 Cd2 N3 99.04(18) 1_545 .
O8 Cd2 N3 124.76(18) . .
O7 Cd2 N4 88.65(19) . .
O3 Cd2 N4 169.8(2) 1_545 .
O8 Cd2 N4 90.53(18) . .
N3 Cd2 N4 70.84(19) . .
O14 Cd3 O10 123.01(18) 2_655 .
O14 Cd3 N5 97.3(2) 2_655 .
O10 Cd3 N5 122.2(2) . .
O14 Cd3 O11 99.8(2) 2_655 .
O10 Cd3 O11 55.14(17) . .
N5 Cd3 O11 159.7(3) . .
O14 Cd3 N6 146.8(2) 2_655 .
O10 Cd3 N6 88.3(2) . .
N5 Cd3 N6 70.6(3) . .
O11 Cd3 N6 89.1(3) . .
O14 Cd3 O13 53.69(17) 2_655 2_655
O10 Cd3 O13 150.39(18) . 2_655
N5 Cd3 O13 86.0(2) . 2_655
O11 Cd3 O13 95.33(18) . 2_655
N6 Cd3 O13 93.8(2) . 2_655
C33 N1 C37 118.3(7) . .
C33 N1 Cd1 126.8(5) . .
C37 N1 Cd1 114.9(4) . .
C44 N2 C41 118.0(7) . .
C44 N2 Cd1 123.7(6) . .
C41 N2 Cd1 118.1(5) . .
C45 N3 C49 118.8(6) . .
C45 N3 Cd2 124.3(5) . .
C49 N3 Cd2 116.7(4) . .
C56 N4 C53 118.2(6) . .
C56 N4 Cd2 125.8(5) . .
C53 N4 Cd2 115.5(4) . .
C57 N5 C61 117.7(8) . .
C57 N5 Cd3 124.1(7) . .
C61 N5 Cd3 118.1(6) . .
C68 N6 C65 117.2(10) . .
C68 N6 Cd3 127.4(9) . .
C65 N6 Cd3 115.4(6) . .
C1 O1 Cd1 90.5(4) . .
C1 O2 Cd1 92.0(4) . .
C5 O3 Cd2 104.6(4) . 1_565
C5 O4 Cd1 150.7(5) . 5_685
C10 O5 C9 114.4(5) . .
C12 O7 Cd2 110.4(5) . .
C17 O8 Cd2 133.1(4) . .
C17 O9 Cd1 106.5(5) . 5_675
C21 O10 Cd3 92.7(5) . .
C21 O11 Cd3 92.1(5) . .
C26 O12 C25 124.4(7) . .
C28 O13 Cd3 82.7(5) . 2_655
C28 O14 Cd3 99.3(5) . 2_655
H1W O15 H2W 121.7 . .
O1 C1 O2 122.0(6) . .
O1 C1 C2 119.3(7) . .
O2 C1 C2 118.6(6) . .
C8 C2 C3 118.7(6) . .
C8 C2 C1 121.0(6) . .
C3 C2 C1 120.3(6) . .
C4 C3 C2 120.7(6) . .
C4 C3 H3 119.6 . .
C2 C3 H3 119.6 . .
C6 C4 C3 119.6(6) . .
C6 C4 C5 120.1(6) . .
C3 C4 C5 120.2(6) . .
O4 C5 O3 123.0(6) . .
O4 C5 C4 118.8(6) . .
O3 C5 C4 118.1(6) . .
C7 C6 C4 120.7(6) . .
C7 C6 H6 119.7 . .
C4 C6 H6 119.7 . .
C6 C7 C8 118.8(6) . .
C6 C7 C9 119.2(6) . .
C8 C7 C9 121.9(6) . .
C2 C8 C7 121.4(6) . .
C2 C8 H8 119.3 . .
C7 C8 H8 119.3 . .
O5 C9 C7 108.2(6) . .
O5 C9 H9A 110.0 . .
C7 C9 H9A 110.0 . .
O5 C9 H9B 110.0 . .
C7 C9 H9B 110.0 . .
H9A C9 H9B 108.4 . .
C16 C10 O5 119.7(6) . .
C16 C10 C11 120.3(6) . .
O5 C10 C11 119.7(6) . .
C13 C11 C10 117.6(6) . .
C13 C11 C12 119.1(6) . .
C10 C11 C12 123.3(6) . .
O6 C12 O7 125.1(7) . .
O6 C12 C11 119.8(7) . .
O7 C12 C11 115.2(7) . .
C14 C13 C11 121.8(7) . .
C14 C13 H13 119.1 . .
C11 C13 H13 119.1 . .
C15 C14 C13 119.4(7) . .
C15 C14 H14 120.3 . .
C13 C14 H14 120.3 . .
C14 C15 C16 119.8(7) . .
C14 C15 H15 120.1 . .
C16 C15 H15 120.1 . .
C10 C16 C15 120.9(7) . .
C10 C16 H16 119.5 . .
C15 C16 H16 119.5 . .
O8 C17 O9 122.4(7) . .
O8 C17 C18 121.0(6) . .
O9 C17 C18 116.5(7) . .
C24 C18 C19 118.7(7) . .
C24 C18 C17 118.1(7) . .
C19 C18 C17 123.1(6) . .
C20 C19 C18 121.0(7) . .
C20 C19 H19 119.5 . .
C18 C19 H19 119.5 . .
C19 C20 C22 119.6(7) . .
C19 C20 C21 121.5(7) . .
C22 C20 C21 118.8(7) . .
O11 C21 O10 119.8(8) . .
O11 C21 C20 121.3(8) . .
O10 C21 C20 118.9(7) . .
C20 C22 C23 120.0(7) . .
C20 C22 H22 120.0 . .
C23 C22 H22 120.0 . .
C24 C23 C22 118.8(7) . .
C24 C23 C25 122.3(7) . .
C22 C23 C25 118.8(7) . .
C18 C24 C23 121.8(7) . .
C18 C24 H24 119.1 . .
C23 C24 H24 119.1 . .
O12 C25 C23 107.2(6) . .
O12 C25 H25A 110.3 . .
C23 C25 H25A 110.3 . .
O12 C25 H25B 110.3 . .
C23 C25 H25B 110.3 . .
H25A C25 H25B 108.5 . .
O12 C26 C27 116.7(8) . .
O12 C26 C32 122.9(8) . .
C27 C26 C32 120.4(8) . .
C26 C27 C29 117.7(8) . .
C26 C27 C28 124.2(7) . .
C29 C27 C28 118.0(7) . .
O13 C28 O14 123.0(8) . .
O13 C28 C27 120.3(7) . .
O14 C28 C27 116.7(7) . .
O13 C28 Cd3 70.7(5) . 2_655
O14 C28 Cd3 53.2(4) . 2_655
C27 C28 Cd3 165.4(5) . 2_655
C30 C29 C27 122.8(8) . .
C30 C29 H29 118.6 . .
C27 C29 H29 118.6 . .
C29 C30 C31 118.9(8) . .
C29 C30 H30 120.6 . .
C31 C30 H30 120.6 . .
C30 C31 C32 120.8(9) . .
C30 C31 H31 119.6 . .
C32 C31 H31 119.6 . .
C31 C32 C26 119.3(9) . .
C31 C32 H32 120.3 . .
C26 C32 H32 120.3 . .
N1 C33 C34 122.9(8) . .
N1 C33 H33 118.6 . .
C34 C33 H33 118.6 . .
C35 C34 C33 119.6(8) . .
C35 C34 H34 120.2 . .
C33 C34 H34 120.2 . .
C34 C35 C36 119.8(9) . .
C34 C35 H35 120.1 . .
C36 C35 H35 120.1 . .
C35 C36 C38 123.5(8) . .
C35 C36 C37 117.7(8) . .
C38 C36 C37 118.8(7) . .
N1 C37 C41 118.2(7) . .
N1 C37 C36 121.7(6) . .
C41 C37 C36 120.1(7) . .
C39 C38 C36 120.6(8) . .
C39 C38 H38 119.7 . .
C36 C38 H38 119.7 . .
C38 C39 C40 122.2(8) . .
C38 C39 H39 118.9 . .
C40 C39 H39 118.9 . .
C42 C40 C41 116.5(8) . .
C42 C40 C39 124.3(8) . .
C41 C40 C39 119.2(7) . .
N2 C41 C40 123.0(7) . .
N2 C41 C37 117.8(7) . .
C40 C41 C37 119.1(7) . .
C43 C42 C40 120.1(8) . .
C43 C42 H42 119.9 . .
C40 C42 H42 119.9 . .
C42 C43 C44 120.3(8) . .
C42 C43 H43 119.8 . .
C44 C43 H43 119.8 . .
N2 C44 C43 122.0(8) . .
N2 C44 H44 119.0 . .
C43 C44 H44 119.0 . .
N3 C45 C46 121.0(7) . .
N3 C45 H45 119.5 . .
C46 C45 H45 119.5 . .
C47 C46 C45 120.7(7) . .
C47 C46 H46 119.6 . .
C45 C46 H46 119.6 . .
C46 C47 C48 119.3(7) . .
C46 C47 H47 120.3 . .
C48 C47 H47 120.3 . .
C47 C48 C50 122.6(7) . .
C47 C48 C49 117.3(7) . .
C50 C48 C49 120.1(6) . .
N3 C49 C48 122.7(6) . .
N3 C49 C53 118.0(6) . .
C48 C49 C53 119.3(6) . .
C51 C50 C48 120.9(7) . .
C51 C50 H50 119.6 . .
C48 C50 H50 119.6 . .
C50 C51 C52 121.3(7) . .
C50 C51 H51 119.4 . .
C52 C51 H51 119.4 . .
C53 C52 C54 116.6(7) . .
C53 C52 C51 119.3(6) . .
C54 C52 C51 124.1(7) . .
N4 C53 C52 123.1(6) . .
N4 C53 C49 117.7(6) . .
C52 C53 C49 119.2(7) . .
C55 C54 C52 121.2(7) . .
C55 C54 H54 119.4 . .
C52 C54 H54 119.4 . .
C54 C55 C56 118.9(7) . .
C54 C55 H55 120.5 . .
C56 C55 H55 120.5 . .
N4 C56 C55 121.9(7) . .
N4 C56 H56 119.0 . .
C55 C56 H56 119.0 . .
N5 C57 C58 124.5(10) . .
N5 C57 H57 117.8 . .
C58 C57 H57 117.8 . .
C59 C58 C57 118.4(12) . .
C59 C58 H58 120.8 . .
C57 C58 H58 120.8 . .
C58 C59 C60 121.6(13) . .
C58 C59 H59 119.2 . .
C60 C59 H59 119.2 . .
C59 C60 C62 126.0(14) . .
C59 C60 C61 115.3(11) . .
C62 C60 C61 118.7(14) . .
N5 C61 C65 118.5(9) . .
N5 C61 C60 122.6(10) . .
C65 C61 C60 118.9(11) . .
C63 C62 C60 123.4(17) . .
C63 C62 H62 118.3 . .
C60 C62 H62 118.3 . .
C62 C63 C64 118.9(15) . .
C62 C63 H63 120.6 . .
C64 C63 H63 120.6 . .
C66 C64 C65 115.8(14) . .
C66 C64 C63 123.5(15) . .
C65 C64 C63 120.6(14) . .
N6 C65 C64 123.4(11) . .
N6 C65 C61 117.2(9) . .
C64 C65 C61 119.4(12) . .
C64 C66 C67 120.7(16) . .
C64 C66 H66 119.6 . .
C67 C66 H66 119.6 . .
C68 C67 C66 120.3(16) . .
C68 C67 H67 119.9 . .
C66 C67 H67 119.9 . .
N6 C68 C67 122.3(13) . .
N6 C68 H68 118.9 . .
C67 C68 H68 118.9 . .

loop_
_geom_bond_atom_site_label_1
_geom_bond_atom_site_label_2
_geom_bond_distance
_geom_bond_site_symmetry_2
Cd1 O9 2.264(5) 5_675
Cd1 N2 2.294(6) .
Cd1 O2 2.341(4) .
Cd1 O4 2.358(5) 5_685
Cd1 N1 2.376(6) .
Cd1 O1 2.388(5) .
Cd2 O7 2.209(5) .
Cd2 O3 2.265(4) 1_545
Cd2 O8 2.282(5) .
Cd2 N3 2.314(6) .
Cd2 N4 2.364(5) .
Cd3 O14 2.222(5) 2_655
Cd3 O10 2.327(5) .
Cd3 N5 2.325(7) .
Cd3 O11 2.364(5) .
Cd3 N6 2.365(8) .
Cd3 O13 2.604(5) 2_655
N1 C33 1.340(8) .
N1 C37 1.352(8) .
N2 C44 1.340(7) .
N2 C41 1.345(9) .
N3 C45 1.333(7) .
N3 C49 1.354(7) .
N4 C56 1.341(7) .
N4 C53 1.343(9) .
N5 C57 1.305(11) .
N5 C61 1.333(10) .
N6 C68 1.332(12) .
N6 C65 1.388(11) .
O1 C1 1.246(7) .
O2 C1 1.269(8) .
O3 C5 1.265(7) .
O3 Cd2 2.265(4) 1_565
O4 C5 1.242(8) .
O4 Cd1 2.358(5) 5_685
O5 C10 1.378(7) .
O5 C9 1.431(8) .
O6 C12 1.230(8) .
O7 C12 1.258(8) .
O8 C17 1.242(8) .
O9 C17 1.286(7) .
O9 Cd1 2.264(5) 5_675
O10 C21 1.276(8) .
O11 C21 1.233(8) .
O12 C26 1.346(9) .
O12 C25 1.362(8) .
O13 C28 1.234(8) .
O13 Cd3 2.604(5) 2_655
O14 C28 1.277(8) .
O14 Cd3 2.222(5) 2_655
O15 H1W 0.8501 .
O15 H2W 0.8498 .
C1 C2 1.502(9) .
C2 C8 1.391(8) .
C2 C3 1.397(8) .
C3 C4 1.388(8) .
C3 H3 0.9300 .
C4 C6 1.394(8) .
C4 C5 1.505(8) .
C6 C7 1.390(8) .
C6 H6 0.9300 .
C7 C8 1.397(8) .
C7 C9 1.496(8) .
C8 H8 0.9300 .
C9 H9A 0.9700 .
C9 H9B 0.9700 .
C10 C16 1.363(9) .
C10 C11 1.413(8) .
C11 C13 1.393(9) .
C11 C12 1.525(9) .
C13 C14 1.371(10) .
C13 H13 0.9300 .
C14 C15 1.386(9) .
C14 H14 0.9300 .
C15 C16 1.382(9) .
C15 H15 0.9300 .
C16 H16 0.9300 .
C17 C18 1.497(10) .
C18 C24 1.390(9) .
C18 C19 1.386(9) .
C19 C20 1.388(9) .
C19 H19 0.9300 .
C20 C22 1.395(9) .
C20 C21 1.479(10) .
C22 C23 1.405(10) .
C22 H22 0.9300 .
C23 C24 1.381(9) .
C23 C25 1.505(9) .
C24 H24 0.9300 .
C25 H25A 0.9700 .
C25 H25B 0.9700 .
C26 C27 1.386(10) .
C26 C32 1.407(10) .
C27 C29 1.392(9) .
C27 C28 1.529(10) .
C28 Cd3 2.737(8) 2_655
C29 C30 1.374(10) .
C29 H29 0.9300 .
C30 C31 1.369(11) .
C30 H30 0.9300 .
C31 C32 1.393(10) .
C31 H31 0.9300 .
C32 H32 0.9300 .
C33 C34 1.389(11) .
C33 H33 0.9300 .
C34 C35 1.351(11) .
C34 H34 0.9300 .
C35 C36 1.401(9) .
C35 H35 0.9300 .
C36 C38 1.435(10) .
C36 C37 1.422(10) .
C37 C41 1.438(9) .
C38 C39 1.351(9) .
C38 H38 0.9300 .
C39 C40 1.423(11) .
C39 H39 0.9300 .
C40 C42 1.403(9) .
C40 C41 1.414(10) .
C42 C43 1.340(11) .
C42 H42 0.9300 .
C43 C44 1.388(10) .
C43 H43 0.9300 .
C44 H44 0.9300 .
C45 C46 1.399(10) .
C45 H45 0.9300 .
C46 C47 1.349(9) .
C46 H46 0.9300 .
C47 C48 1.404(8) .
C47 H47 0.9300 .
C48 C50 1.419(9) .
C48 C49 1.397(9) .
C49 C53 1.452(8) .
C50 C51 1.349(8) .
C50 H50 0.9300 .
C51 C52 1.432(10) .
C51 H51 0.9300 .
C52 C53 1.403(9) .
C52 C54 1.398(9) .
C54 C55 1.336(10) .
C54 H54 0.9300 .
C55 C56 1.410(9) .
C55 H55 0.9300 .
C56 H56 0.9300 .
C57 C58 1.385(11) .
C57 H57 0.9300 .
C58 C59 1.343(13) .
C58 H58 0.9300 .
C59 C60 1.378(15) .
C59 H59 0.9300 .
C60 C62 1.407(15) .
C60 C61 1.453(13) .
C61 C65 1.436(13) .
C62 C63 1.359(18) .
C62 H62 0.9300 .
C63 C64 1.444(17) .
C63 H63 0.9300 .
C64 C66 1.405(18) .
C64 C65 1.417(13) .
C66 C67 1.350(18) .
C66 H66 0.9300 .
C67 C68 1.400(14) .
C67 H67 0.9300 .
C68 H68 0.9300 .

loop_
_geom_torsion_atom_site_label_1
_geom_torsion_atom_site_label_2
_geom_torsion_atom_site_label_3
_geom_torsion_atom_site_label_4
_geom_torsion
_geom_torsion_site_symmetry_1
_geom_torsion_site_symmetry_4
Cd1 O1 C1 O2 2.1(8) . .
Cd1 O1 C1 C2 -179.7(6) . .
Cd1 O2 C1 O1 -2.2(8) . .
Cd1 O2 C1 C2 179.6(6) . .
O1 C1 C2 C8 -7.6(11) . .
O2 C1 C2 C8 170.7(7) . .
O1 C1 C2 C3 171.2(7) . .
O2 C1 C2 C3 -10.5(11) . .
C8 C2 C3 C4 -3.6(10) . .
C1 C2 C3 C4 177.6(6) . .
C2 C3 C4 C6 0.9(10) . .
C2 C3 C4 C5 -178.0(6) . .
Cd1 O4 C5 O3 -102.8(10) 5_685 .
Cd1 O4 C5 C4 81.2(10) 5_685 .
Cd2 O3 C5 O4 10.0(9) 1_565 .
Cd2 O3 C5 C4 -174.0(5) 1_565 .
C6 C4 C5 O4 163.4(7) . .
C3 C4 C5 O4 -17.7(10) . .
C6 C4 C5 O3 -12.7(10) . .
C3 C4 C5 O3 166.2(7) . .
C3 C4 C6 C7 2.5(11) . .
C5 C4 C6 C7 -178.6(6) . .
C4 C6 C7 C8 -3.0(10) . .
C4 C6 C7 C9 175.8(7) . .
C3 C2 C8 C7 3.1(11) . .
C1 C2 C8 C7 -178.1(7) . .
C6 C7 C8 C2 0.1(11) . .
C9 C7 C8 C2 -178.6(7) . .
C10 O5 C9 C7 -177.1(5) . .
C6 C7 C9 O5 -48.6(8) . .
C8 C7 C9 O5 130.1(7) . .
C9 O5 C10 C16 -82.5(8) . .
C9 O5 C10 C11 103.5(7) . .
C16 C10 C11 C13 -1.7(11) . .
O5 C10 C11 C13 172.3(6) . .
C16 C10 C11 C12 178.8(7) . .
O5 C10 C11 C12 -7.3(10) . .
Cd2 O7 C12 O6 1.3(9) . .
Cd2 O7 C12 C11 -178.6(4) . .
C13 C11 C12 O6 -37.9(10) . .
C10 C11 C12 O6 141.7(7) . .
C13 C11 C12 O7 142.1(7) . .
C10 C11 C12 O7 -38.4(10) . .
C10 C11 C13 C14 4.2(11) . .
C12 C11 C13 C14 -176.2(7) . .
C11 C13 C14 C15 -3.6(13) . .
C13 C14 C15 C16 0.3(13) . .
O5 C10 C16 C15 -175.4(7) . .
C11 C10 C16 C15 -1.5(12) . .
C14 C15 C16 C10 2.2(13) . .
Cd2 O8 C17 O9 -107.0(7) . .
Cd2 O8 C17 C18 69.0(9) . .
Cd1 O9 C17 O8 18.9(8) 5_675 .
Cd1 O9 C17 C18 -157.2(5) 5_675 .
O8 C17 C18 C24 -17.7(10) . .
O9 C17 C18 C24 158.5(6) . .
O8 C17 C18 C19 167.2(7) . .
O9 C17 C18 C19 -16.5(10) . .
C24 C18 C19 C20 -1.6(11) . .
C17 C18 C19 C20 173.5(6) . .
C18 C19 C20 C22 1.5(11) . .
C18 C19 C20 C21 -174.3(7) . .
Cd3 O11 C21 O10 -4.5(9) . .
Cd3 O11 C21 C20 172.4(7) . .
Cd3 O10 C21 O11 4.6(9) . .
Cd3 O10 C21 C20 -172.4(6) . .
C19 C20 C21 O11 -17.0(13) . .
C22 C20 C21 O11 167.2(8) . .
C19 C20 C21 O10 159.9(7) . .
C22 C20 C21 O10 -15.9(11) . .
C19 C20 C22 C23 -1.5(11) . .
C21 C20 C22 C23 174.4(7) . .
C20 C22 C23 C24 1.7(11) . .
C20 C22 C23 C25 -175.2(6) . .
C19 C18 C24 C23 1.7(10) . .
C17 C18 C24 C23 -173.6(6) . .
C22 C23 C24 C18 -1.8(11) . .
C25 C23 C24 C18 175.0(6) . .
C26 O12 C25 C23 -176.1(8) . .
C24 C23 C25 O12 -154.5(7) . .
C22 C23 C25 O12 22.3(10) . .
C25 O12 C26 C27 165.1(8) . .
C25 O12 C26 C32 -18.3(14) . .
O12 C26 C27 C29 173.5(7) . .
C32 C26 C27 C29 -3.2(11) . .
O12 C26 C27 C28 -2.7(12) . .
C32 C26 C27 C28 -179.4(7) . .
Cd3 O13 C28 O14 10.6(7) 2_655 .
Cd3 O13 C28 C27 -169.5(7) 2_655 .
Cd3 O14 C28 O13 -12.5(9) 2_655 .
Cd3 O14 C28 C27 167.6(5) 2_655 .
C26 C27 C28 O13 150.1(8) . .
C29 C27 C28 O13 -26.1(10) . .
C26 C27 C28 O14 -30.0(11) . .
C29 C27 C28 O14 153.8(7) . .
C26 C27 C28 Cd3 13(3) . 2_655
C29 C27 C28 Cd3 -162.9(18) . 2_655
C26 C27 C29 C30 2.5(11) . .
C28 C27 C29 C30 178.9(7) . .
C27 C29 C30 C31 -0.9(12) . .
C29 C30 C31 C32 0.0(12) . .
C30 C31 C32 C26 -0.8(12) . .
O12 C26 C32 C31 -174.1(7) . .
C27 C26 C32 C31 2.4(12) . .
C37 N1 C33 C34 1.4(11) . .
Cd1 N1 C33 C34 -179.5(6) . .
N1 C33 C34 C35 1.1(13) . .
C33 C34 C35 C36 -2.7(13) . .
C34 C35 C36 C38 -179.6(8) . .
C34 C35 C36 C37 1.8(12) . .
C33 N1 C37 C41 179.2(6) . .
Cd1 N1 C37 C41 -0.1(8) . .
C33 N1 C37 C36 -2.3(10) . .
Cd1 N1 C37 C36 178.5(5) . .
C35 C36 C37 N1 0.7(11) . .
C38 C36 C37 N1 -178.0(6) . .
C35 C36 C37 C41 179.2(6) . .
C38 C36 C37 C41 0.6(11) . .
C35 C36 C38 C39 -178.4(7) . .
C37 C36 C38 C39 0.2(12) . .
C36 C38 C39 C40 -1.0(12) . .
C38 C39 C40 C42 -178.6(7) . .
C38 C39 C40 C41 1.0(12) . .
C44 N2 C41 C40 -0.7(10) . .
Cd1 N2 C41 C40 -176.5(5) . .
C44 N2 C41 C37 -179.8(6) . .
Cd1 N2 C41 C37 4.4(8) . .
C42 C40 C41 N2 0.3(10) . .
C39 C40 C41 N2 -179.3(7) . .
C42 C40 C41 C37 179.4(6) . .
C39 C40 C41 C37 -0.2(10) . .
N1 C37 C41 N2 -2.8(9) . .
C36 C37 C41 N2 178.6(6) . .
N1 C37 C41 C40 178.0(6) . .
C36 C37 C41 C40 -0.6(10) . .
C41 C40 C42 C43 1.6(11) . .
C39 C40 C42 C43 -178.8(8) . .
C40 C42 C43 C44 -3.2(13) . .
C41 N2 C44 C43 -0.9(10) . .
Cd1 N2 C44 C43 174.6(5) . .
C42 C43 C44 N2 2.9(12) . .
C49 N3 C45 C46 1.9(10) . .
Cd2 N3 C45 C46 -172.6(5) . .
N3 C45 C46 C47 0.1(11) . .
C45 C46 C47 C48 -1.4(11) . .
C46 C47 C48 C50 -179.2(7) . .
C46 C47 C48 C49 0.5(10) . .
C45 N3 C49 C48 -2.8(10) . .
Cd2 N3 C49 C48 172.1(5) . .
C45 N3 C49 C53 176.6(6) . .
Cd2 N3 C49 C53 -8.5(7) . .
C47 C48 C49 N3 1.5(10) . .
C50 C48 C49 N3 -178.7(6) . .
C47 C48 C49 C53 -177.9(6) . .
C50 C48 C49 C53 1.9(10) . .
C47 C48 C50 C51 177.7(7) . .
C49 C48 C50 C51 -2.1(11) . .
C48 C50 C51 C52 0.5(11) . .
C50 C51 C52 C53 1.3(11) . .
C50 C51 C52 C54 -178.3(7) . .
C56 N4 C53 C52 0.8(10) . .
Cd2 N4 C53 C52 -171.9(5) . .
C56 N4 C53 C49 -178.2(6) . .
Cd2 N4 C53 C49 9.1(8) . .
C54 C52 C53 N4 -0.7(10) . .
C51 C52 C53 N4 179.7(7) . .
C54 C52 C53 C49 178.2(6) . .
C51 C52 C53 C49 -1.4(10) . .
N3 C49 C53 N4 -0.6(9) . .
C48 C49 C53 N4 178.8(6) . .
N3 C49 C53 C52 -179.6(6) . .
C48 C49 C53 C52 -0.2(9) . .
C53 C52 C54 C55 0.1(11) . .
C51 C52 C54 C55 179.7(8) . .
C52 C54 C55 C56 0.4(12) . .
C53 N4 C56 C55 -0.2(10) . .
Cd2 N4 C56 C55 171.7(5) . .
C54 C55 C56 N4 -0.4(11) . .
C61 N5 C57 C58 0.0(14) . .
Cd3 N5 C57 C58 176.4(7) . .
N5 C57 C58 C59 0.1(15) . .
C57 C58 C59 C60 0.7(16) . .
C58 C59 C60 C62 -179.9(10) . .
C58 C59 C60 C61 -1.5(16) . .
C57 N5 C61 C65 -178.8(8) . .
Cd3 N5 C61 C65 4.5(10) . .
C57 N5 C61 C60 -0.8(12) . .
Cd3 N5 C61 C60 -177.5(6) . .
C59 C60 C61 N5 1.6(13) . .
C62 C60 C61 N5 -179.9(9) . .
C59 C60 C61 C65 179.5(9) . .
C62 C60 C61 C65 -1.9(13) . .
C59 C60 C62 C63 179.4(14) . .
C61 C60 C62 C63 1.0(19) . .
C60 C62 C63 C64 1(2) . .
C62 C63 C64 C66 179.8(13) . .
C62 C63 C64 C65 -3.2(19) . .
C68 N6 C65 C64 -1.3(12) . .
Cd3 N6 C65 C64 178.4(6) . .
C68 N6 C65 C61 179.4(8) . .
Cd3 N6 C65 C61 -0.9(9) . .
C66 C64 C65 N6 0.3(14) . .
C63 C64 C65 N6 -177.0(9) . .
C66 C64 C65 C61 179.6(9) . .
C63 C64 C65 C61 2.3(14) . .
N5 C61 C65 N6 -2.4(11) . .
C60 C61 C65 N6 179.6(7) . .
N5 C61 C65 C64 178.3(7) . .
C60 C61 C65 C64 0.3(12) . .
C65 C64 C66 C67 3.5(18) . .
C63 C64 C66 C67 -179.3(12) . .
C64 C66 C67 C68 -6(2) . .
C65 N6 C68 C67 -1.4(14) . .
Cd3 N6 C68 C67 179.0(7) . .
C66 C67 C68 N6 5.3(18) . .
